data_9001830
loop_
_publ_author_name
'Galli, E.'
'Quartieri, S.'
'Vezzalini, G.'
'Alberti, A.'
'Franzini, M.'

_publ_section_title
;
 Terranovaite from Antarctica: A new 'pentasil' zeolite
;
_journal_name_full 'American Mineralogist'
_journal_page_first 423
_journal_page_last 429
_journal_volume 82
_journal_year 1997
_chemical_formula_sum 'Al3 Ca1.48 H54 Na1.48 O50.72 Si17'
_chemical_name_mineral Terranovaite
_space_group_IT_number 63
_symmetry_space_group_name_Hall '-C 2c 2'
_symmetry_space_group_name_H-M 'C m c m'
_cell_angle_alpha 90
_cell_angle_beta 90
_cell_angle_gamma 90
_cell_length_a 9.747
_cell_length_b 23.880
_cell_length_c 20.068
_cell_volume 4670.995
_cell_formula_units_Z 4
_database_code_amcsd 0001886
_exptl_crystal_density_diffrn 2.158
_cod_original_formula_sum '(Si17 Al3) O50.72 Na1.48 Ca1.48 H54'
_cod_database_code 9001830

loop_
_space_group_symop_operation_xyz
x,y,z
1/2+x,1/2+y,z
x,-y,1/2+z
1/2+x,1/2-y,1/2+z
-x,y,1/2-z
1/2-x,1/2+y,1/2-z
-x,y,z
1/2-x,1/2+y,z
x,-y,-z
1/2+x,1/2-y,-z
x,y,1/2-z
1/2+x,1/2+y,1/2-z
-x,-y,1/2+z
1/2-x,1/2-y,1/2+z
-x,-y,-z
1/2-x,1/2-y,-z

loop_
_atom_site_label
_atom_site_fract_x
_atom_site_fract_y
_atom_site_fract_z
_atom_site_occupancy
_atom_site_U_iso_or_equiv
_atom_site_type_symbol
_atom_site_attached_hydrogens
Si1 0.00000 0.45240 0.32810 0.85000 0.01279 Si 0
Al1 0.00000 0.45240 0.32810 0.15000 0.01279 Al 0
Si2 0.00000 0.54400 0.43960 0.85000 0.01494 Si 0
Al2 0.00000 0.54400 0.43960 0.15000 0.01494 Al 0
Si3 0.79190 0.36040 0.37280 0.85000 0.01621 Si 0
Al3 0.79190 0.36040 0.37280 0.15000 0.01621 Al 0
Si4 0.79170 0.63920 0.46940 0.85000 0.01431 Si 0
Al4 0.79170 0.63920 0.46940 0.15000 0.01431 Al 0
Si5 0.00000 0.18060 0.44140 0.85000 0.01355 Si 0
Al5 0.00000 0.18060 0.44140 0.15000 0.01355 Al 0
Si6 0.00000 0.73210 0.43650 0.85000 0.01279 Si 0
Al6 0.00000 0.73210 0.43650 0.15000 0.01279 Al 0
Si7 0.00000 0.26970 0.32720 0.85000 0.01456 Si 0
Al7 0.00000 0.26970 0.32720 0.15000 0.01456 Al 0
Si8 0.00000 0.82520 0.32890 0.85000 0.01292 Si 0
Al8 0.00000 0.82520 0.32890 0.15000 0.01292 Al 0
O1 0.00000 0.46920 0.25000 1.00000 0.04319 O 0
O2 0.00000 0.51130 0.36790 1.00000 0.05028 O 0
O3 0.13670 0.41600 0.34530 1.00000 0.04737 O 0
O4 0.00000 0.50000 0.50000 1.00000 0.07168 O 0
O5 0.86300 0.58360 0.44150 1.00000 0.05028 O 0
O6 0.19580 0.36830 0.45120 1.00000 0.06383 O 0
O7 0.63250 0.36230 0.34880 1.00000 0.04002 O 0
O8 0.86610 0.30570 0.34150 1.00000 0.04395 O 0
O9 0.36630 0.63740 0.44530 1.00000 0.02964 O 0
O10 0.86550 0.69320 0.43770 1.00000 0.03838 O 0
O11 0.00000 0.21240 0.36850 1.00000 0.03711 O 0
O12 0.00000 0.77510 0.49700 1.00000 0.03914 O 0
O13 0.00000 0.76480 0.36560 1.00000 0.03027 O 0
O14 0.00000 0.25150 0.25000 1.00000 0.04154 O 0
O15 0.00000 0.81230 0.25000 1.00000 0.05079 O 0
Na1 0.00000 0.04580 0.44420 0.05000 0.00887 Na 0
Ca1 0.00000 0.04580 0.44420 0.05000 0.00887 Ca 0
Wat1 0.00000 0.04580 0.44420 0.37000 0.00887 O 2
Na2 0.00000 0.04030 0.25000 0.08000 0.02026 Na 0
Ca2 0.00000 0.04030 0.25000 0.08000 0.02026 Ca 0
Wat2 0.00000 0.04030 0.25000 0.56000 0.02026 O 2
Na3 0.35780 0.46030 0.25000 0.11000 0.11652 Na 0
Ca3 0.35780 0.46030 0.25000 0.11000 0.11652 Ca 0
Wat3 0.35780 0.46030 0.25000 0.76000 0.11652 O 2
Na4 0.14570 0.03990 0.34950 0.08000 0.12032 Na 0
Ca4 0.14570 0.03990 0.34950 0.08000 0.12032 Ca 0
Wat4 0.14570 0.03990 0.34950 0.58000 0.12032 O 2
Na5 0.00000 0.69820 0.25000 0.06000 0.12032 Na 0
Ca5 0.00000 0.69820 0.25000 0.06000 0.12032 Ca 0
Wat5 0.00000 0.69820 0.25000 0.44000 0.12032 O 2
Na6 0.00000 0.95090 0.44050 0.06000 0.12032 Na 0
Ca6 0.00000 0.95090 0.44050 0.06000 0.12032 Ca 0
Wat6 0.00000 0.95090 0.44050 0.44000 0.12032 O 2
Na7 0.90890 0.12880 0.25000 0.06000 0.12032 Na 0
Ca7 0.90890 0.12880 0.25000 0.06000 0.12032 Ca 0
Wat7 0.90890 0.12880 0.25000 0.44000 0.12032 O 2
Na8 0.35190 0.48040 0.45980 0.04000 0.10385 Na 0
Ca8 0.35190 0.48040 0.45980 0.04000 0.10385 Ca 0
Wat8 0.35190 0.48040 0.45980 0.29000 0.10385 O 2
Na9 0.00000 0.96510 0.35470 0.03000 0.05193 Na 0
Ca9 0.00000 0.96510 0.35470 0.03000 0.05193 Ca 0
Wat9 0.00000 0.96510 0.35470 0.20000 0.05193 O 2
Na10 0.00000 0.59720 0.25000 0.06000 0.14945 Na 0
Ca10 0.00000 0.59720 0.25000 0.06000 0.14945 Ca 0
Wat10 0.00000 0.59720 0.25000 0.44000 0.14945 O 2
Na11 0.30560 0.19830 0.25000 0.05000 0.12032 Na 0
Ca11 0.30560 0.19830 0.25000 0.05000 0.12032 Ca 0
Wat11 0.30560 0.19830 0.25000 0.37000 0.12032 O 2
Na12 0.19010 0.08150 0.19070 0.02000 0.11019 Na 0
Ca12 0.19010 0.08150 0.19070 0.02000 0.11019 Ca 0
Wat12 0.19010 0.08150 0.19070 0.16000 0.11019 O 2

loop_
_cod_changelog_entry_id
_cod_changelog_entry_author
_cod_changelog_entry_date
_cod_changelog_entry_text
1
;cod-tools version 3.8.0
Id: cif_guess_AMCSD_atom_types 9581 2023-05-17 12:35:41Z saulius
;
2023-05-23T09:16:20+03:00
;Derived atom types and hydrogen counts
from atom names that follow the AMCSD naming convention
(Wat == water, O-H == hydroxyl).
;

loop_
_cod_related_entry_id
_cod_related_entry_database
_cod_related_entry_code
1 AMCSD 0001886
